data_7700233
loop_
_publ_author_name
'Miao, Hao'
'Li, Hong-Qing'
'Shen, Fu-Xing'
'Wei, Hai-Yan'
'Wang, Bao-Lin'
'Wang, Xin-Yi'

_publ_section_title
;
 A family of lanthanide complexes with a bis-tridentate nitronyl nitroxide
 radical: syntheses, structures and magnetic properties.
;
_journal_issue 27
_journal_name_full 'Dalton transactions (Cambridge, England : 2003)'
_journal_page_first 10337
_journal_page_last 10345
_journal_paper_doi 10.1039/c9dt01397k
_journal_volume 48
_journal_year 2019
_chemical_formula_sum 'C36 H24 F18 N6 O8 Yb'
_chemical_formula_weight 1183.65
_space_group_crystal_system monoclinic
_space_group_IT_number 15
_space_group_name_Hall '-C 2yc'
_space_group_name_H-M_alt 'C 1 2/c 1'
_symmetry_space_group_name_Hall '-C 2yc'
_symmetry_space_group_name_H-M 'C 1 2/c 1'
_atom_sites_solution_hydrogens geom
_audit_creation_method SHELXL-2018/3
_audit_update_record
;
2019-05-14 deposited with the CCDC.    2019-06-10 downloaded from the CCDC.
;
_cell_angle_alpha 90
_cell_angle_beta 114.692(5)
_cell_angle_gamma 90
_cell_formula_units_Z 8
_cell_length_a 33.965(13)
_cell_length_b 13.913(5)
_cell_length_c 20.458(8)
_cell_measurement_reflns_used 9957
_cell_measurement_temperature 296(2)
_cell_measurement_theta_max 27.371
_cell_measurement_theta_min 2.691
_cell_volume 8784(6)
_computing_cell_refinement 'Bruker SAINT'
_computing_data_collection 'Bruker APEX2'
_computing_data_reduction 'Bruker SAINT'
_computing_molecular_graphics Diamond
_computing_publication_material 'Bruker SHELXTL'
_computing_structure_refinement 'SHELXL-2018/3 (Sheldrick, 2018)'
_computing_structure_solution 'SHELXT 2014/4 (Sheldrick, 2014)'
_diffrn_ambient_temperature 296(2)
_diffrn_detector_area_resol_mean '\f and \w scans'
_diffrn_measured_fraction_theta_full 0.998
_diffrn_measured_fraction_theta_max 0.987
_diffrn_measurement_device_type '\f and \w scans'
_diffrn_measurement_method 'Bruker APEX-II CCD'
_diffrn_radiation_type MoK\a
_diffrn_radiation_wavelength 0.71073
_diffrn_reflns_av_R_equivalents 0.0818
_diffrn_reflns_av_unetI/netI 0.0736
_diffrn_reflns_Laue_measured_fraction_full 0.998
_diffrn_reflns_Laue_measured_fraction_max 0.987
_diffrn_reflns_limit_h_max 43
_diffrn_reflns_limit_h_min -44
_diffrn_reflns_limit_k_max 18
_diffrn_reflns_limit_k_min -17
_diffrn_reflns_limit_l_max 26
_diffrn_reflns_limit_l_min -25
_diffrn_reflns_number 38605
_diffrn_reflns_point_group_measured_fraction_full 0.998
_diffrn_reflns_point_group_measured_fraction_max 0.987
_diffrn_reflns_theta_full 25.242
_diffrn_reflns_theta_max 27.581
_diffrn_reflns_theta_min 1.605
_exptl_absorpt_coefficient_mu 2.262
_exptl_absorpt_correction_T_max 0.762
_exptl_absorpt_correction_T_min 0.719
_exptl_absorpt_correction_type multi-scan
_exptl_absorpt_process_details 'Higashi, T. (1995)'
_exptl_crystal_colour violet
_exptl_crystal_density_diffrn 1.790
_exptl_crystal_description block
_exptl_crystal_F_000 4624
_exptl_crystal_size_max 0.150
_exptl_crystal_size_mid 0.130
_exptl_crystal_size_min 0.120
_refine_diff_density_max 0.695
_refine_diff_density_min -0.802
_refine_diff_density_rms 0.117
_refine_ls_extinction_method none
_refine_ls_goodness_of_fit_ref 1.014
_refine_ls_hydrogen_treatment constr
_refine_ls_matrix_type full
_refine_ls_number_parameters 758
_refine_ls_number_reflns 10026
_refine_ls_number_restraints 1009
_refine_ls_restrained_S_all 0.992
_refine_ls_R_factor_all 0.0471
_refine_ls_R_factor_gt 0.0359
_refine_ls_shift/su_max 0.003
_refine_ls_shift/su_mean 0.000
_refine_ls_structure_factor_coef Fsqd
_refine_ls_weighting_details 'w=1/[\s^2^(Fo^2^)+(0.0313P)^2^] where P=(Fo^2^+2Fc^2^)/3'
_refine_ls_weighting_scheme calc
_refine_ls_wR_factor_gt 0.0866
_refine_ls_wR_factor_ref 0.0925
_reflns_Friedel_coverage 0.000
_reflns_number_gt 8214
_reflns_number_total 10026
_reflns_threshold_expression 'I > 2\s(I)'
_cod_data_source_file c9dt01397k2.cif
_cod_data_source_block 6Yb
_cod_depositor_comments
;
The following automatic conversions were performed:

'_exptl_absorpt_correction_type' value 'multi-Scan' changed to
'multi-scan' according to
/home/data/users/saulius/crontab/automatic-downloads/rss-feeds/RSC/lib/dictionaries/cif_core.dic
dictionary named 'cif_core.dic' version 2.4.2 from 2011-04-26.

Automatic conversion script
Id: cif_fix_values 4973 2017-02-22 13:04:09Z antanas 

 Adding full bibliography for 7700232--7700242.cif.
;
_cod_database_code 7700233
_shelx_shelxl_version_number 2018/3
_shelx_space_group_comment
;
The symmetry employed for this shelxl refinement is uniquely defined
by the following loop, which should always be used as a source of
symmetry information in preference to the above space-group names.
They are only intended as comments.
;
_shelx_estimated_absorpt_t_min 0.728
_shelx_estimated_absorpt_t_max 0.773

loop_
_space_group_symop_operation_xyz
'x, y, z'
'-x, y, -z+1/2'
'x+1/2, y+1/2, z'
'-x+1/2, y+1/2, -z+1/2'
'-x, -y, -z'
'x, -y, z-1/2'
'-x+1/2, -y+1/2, -z'
'x+1/2, -y+1/2, z-1/2'

loop_
_atom_site_label
_atom_site_type_symbol
_atom_site_fract_x
_atom_site_fract_y
_atom_site_fract_z
_atom_site_U_iso_or_equiv
_atom_site_adp_type
_atom_site_occupancy
_atom_site_site_symmetry_order
_atom_site_calc_flag
_atom_site_refinement_flags_posn
_atom_site_refinement_flags_adp
_atom_site_refinement_flags_occupancy
_atom_site_disorder_assembly
_atom_site_disorder_group
Yb01 Yb 0.61692(2) 0.30021(2) 0.56820(2) 0.01932(6) Uani 1 1 d . . . . .
O1 O 0.59515(7) -0.09121(18) 0.42637(14) 0.0346(6) Uani 1 1 d . . . . .
O2 O 0.65342(7) 0.15271(16) 0.59376(13) 0.0249(5) Uani 1 1 d . . . . .
O3 O 0.61305(7) 0.24144(16) 0.45913(13) 0.0251(5) Uani 1 1 d . . . . .
O4 O 0.55039(8) 0.34974(17) 0.48337(14) 0.0289(5) Uani 1 1 d . . . . .
O5 O 0.62627(8) 0.42679(18) 0.49569(15) 0.0331(6) Uani 1 1 d . . . . .
O6 O 0.62298(8) 0.44332(16) 0.62709(14) 0.0292(6) Uani 1 1 d . . . . .
O7 O 0.68946(7) 0.33098(18) 0.60142(13) 0.0269(5) Uani 1 1 d . . . . .
O8 O 0.65076(7) 0.27002(17) 0.69244(13) 0.0240(5) Uani 1 1 d . . . . .
N1 N 0.62098(8) -0.0382(2) 0.47601(16) 0.0223(6) Uani 1 1 d . . . . .
N2 N 0.64824(8) 0.07701(18) 0.55511(15) 0.0190(6) Uani 1 1 d . . . . .
N3 N 0.53538(8) 0.03748(19) 0.43457(15) 0.0216(6) Uani 1 1 d . . . . .
N4 N 0.56510(8) 0.15013(18) 0.53049(15) 0.0196(6) Uani 1 1 d . . . . .
C6 C 0.46705(12) -0.0265(3) 0.3098(2) 0.0364(9) Uani 1 1 d . . . . .
H6A H 0.495249 -0.034229 0.314200 0.044 Uiso 1 1 calc R U . . .
N6 N 0.55941(9) 0.28850(18) 0.61653(16) 0.0228(6) Uani 1 1 d . . . . .
F1 F 0.70706(10) 0.1579(2) 0.82713(17) 0.0725(9) Uani 1 1 d . . . . .
F2 F 0.72626(12) 0.3014(3) 0.86463(16) 0.1013(16) Uani 1 1 d . . . . .
F3 F 0.66034(9) 0.2589(2) 0.82562(14) 0.0560(7) Uani 1 1 d . . . . .
F4 F 0.7997(3) 0.3452(9) 0.7139(6) 0.064(2) Uani 0.655(7) 1 d D U P A 1
F4A F 0.7567(9) 0.4374(17) 0.6128(13) 0.065(4) Uani 0.345(7) 1 d D U P A 2
F5 F 0.7688(4) 0.3054(9) 0.6027(6) 0.064(3) Uani 0.655(7) 1 d D U P A 1
F5A F 0.7969(8) 0.3783(19) 0.7124(11) 0.088(7) Uani 0.345(7) 1 d D U P A 2
F6 F 0.7637(5) 0.4476(9) 0.6345(7) 0.082(4) Uani 0.655(7) 1 d D U P A 1
F6A F 0.7764(9) 0.2912(18) 0.6194(14) 0.081(6) Uani 0.345(7) 1 d D U P A 2
F7 F 0.4824(4) 0.4644(8) 0.4151(7) 0.071(3) Uani 0.655(7) 1 d D U P A 1
F7A F 0.4752(10) 0.422(2) 0.3197(12) 0.083(7) Uani 0.345(7) 1 d D U P A 2
F8 F 0.4583(4) 0.3227(7) 0.3838(7) 0.087(4) Uani 0.655(7) 1 d D U P A 1
F8A F 0.4958(7) 0.4912(12) 0.4193(13) 0.068(5) Uani 0.345(7) 1 d D U P A 2
F9 F 0.4733(4) 0.4115(11) 0.3117(6) 0.0518(19) Uani 0.655(7) 1 d D U P A 1
F9A F 0.4630(8) 0.3607(15) 0.4063(14) 0.092(6) Uani 0.345(7) 1 d D U P A 2
F10 F 0.6113(6) 0.1243(9) 0.3536(10) 0.093(5) Uani 0.655(7) 1 d D U P A 1
F10A F 0.6300(8) 0.2747(18) 0.3283(14) 0.080(5) Uani 0.345(7) 1 d D U P A 2
F11 F 0.6396(4) 0.2577(12) 0.3479(8) 0.091(3) Uani 0.655(7) 1 d D U P A 1
F11A F 0.5699(9) 0.204(3) 0.2757(16) 0.102(8) Uani 0.345(7) 1 d D U P A 2
F12 F 0.5752(4) 0.2267(14) 0.2729(7) 0.089(4) Uani 0.655(7) 1 d D U P A 1
F12A F 0.6228(10) 0.1331(19) 0.3579(18) 0.068(5) Uani 0.345(7) 1 d D U P A 2
F13 F 0.6230(3) 0.5667(5) 0.7242(5) 0.0622(19) Uani 0.655(7) 1 d D U P A 1
F13A F 0.6806(6) 0.6496(11) 0.7080(8) 0.114(5) Uani 0.345(7) 1 d D U P A 2
F14 F 0.68833(18) 0.5727(7) 0.7376(4) 0.101(3) Uani 0.655(7) 1 d D U P A 1
F14A F 0.6210(4) 0.6061(13) 0.7068(10) 0.100(6) Uani 0.345(7) 1 d D U P A 2
F15 F 0.6433(3) 0.6781(3) 0.6773(3) 0.080(2) Uani 0.655(7) 1 d D U P A 1
F15A F 0.6748(5) 0.5225(9) 0.7569(7) 0.090(4) Uani 0.345(7) 1 d D U P A 2
F16 F 0.6661(4) 0.4975(5) 0.4186(5) 0.114(3) Uani 0.655(7) 1 d D U P A 1
F16A F 0.6359(6) 0.6508(7) 0.4409(8) 0.087(5) Uani 0.345(7) 1 d D U P A 2
F17 F 0.6191(3) 0.5995(10) 0.4072(6) 0.155(5) Uani 0.655(7) 1 d D U P A 1
F17A F 0.6820(5) 0.5442(16) 0.4490(11) 0.132(7) Uani 0.345(7) 1 d D U P A 2
F18 F 0.6833(3) 0.6224(6) 0.4780(4) 0.110(3) Uani 0.655(7) 1 d D U P A 1
F18A F 0.6156(6) 0.5306(9) 0.3822(6) 0.107(5) Uani 0.345(7) 1 d D U P A 2
C00T C 0.63976(12) 0.5226(3) 0.6264(2) 0.0346(9) Uani 1 1 d . . . . .
C00X C 0.58785(12) 0.2584(3) 0.3954(2) 0.0301(8) Uani 1 1 d . . . . .
C1 C 0.56815(10) 0.0800(2) 0.48791(17) 0.0192(6) Uani 1 1 d . . . . .
C01A C 0.64149(14) 0.5084(3) 0.5107(3) 0.0423(10) Uani 1 1 d . . . . .
C01C C 0.65084(17) 0.5591(3) 0.5744(3) 0.0551(13) Uani 1 1 d . . . . .
H01A H 0.664745 0.618283 0.581470 0.066 Uiso 1 1 calc R U . . .
C01F C 0.72523(12) 0.3045(3) 0.7267(2) 0.0362(9) Uani 1 1 d . . . . .
H01B H 0.752163 0.306062 0.765706 0.043 Uiso 1 1 calc R U . . .
C01J C 0.54900(14) 0.3076(3) 0.3697(2) 0.0386(10) Uani 1 1 d . . . . .
H01C H 0.533076 0.313747 0.320270 0.046 Uiso 1 1 calc R U . . .
C01K C 0.53309(12) 0.3484(3) 0.4162(2) 0.0323(8) Uani 1 1 d . . . . .
C01O C 0.65064(14) 0.5833(3) 0.6945(3) 0.0477(10) Uani 1 1 d . . . . .
C01R C 0.76408(13) 0.3571(4) 0.6522(3) 0.0458(10) Uani 1 1 d . . . . .
C01T C 0.69571(13) 0.2503(3) 0.8143(2) 0.0435(10) Uani 1 1 d . . . . .
C01U C 0.48774(15) 0.3936(4) 0.3832(3) 0.0534(12) Uani 1 1 d . . . . .
C01V C 0.6498(2) 0.5577(4) 0.4500(4) 0.0669(14) Uani 1 1 d . . . . .
C2 C 0.52520(10) 0.1705(2) 0.52458(19) 0.0206(7) Uani 1 1 d . . . . .
C3 C 0.48874(10) 0.1290(2) 0.47077(19) 0.0240(7) Uani 1 1 d . . . . .
H3A H 0.461001 0.143179 0.466456 0.029 Uiso 1 1 calc R U . . .
C4 C 0.49524(10) 0.0660(2) 0.42405(19) 0.0223(7) Uani 1 1 d . . . . .
C5 C 0.45891(10) 0.0228(2) 0.36148(19) 0.0248(7) Uani 1 1 d . . . . .
N5 N 0.41923(9) 0.0348(2) 0.35927(17) 0.0322(7) Uani 1 1 d . . . . .
C7 C 0.38661(12) -0.0036(3) 0.3027(2) 0.0410(10) Uani 1 1 d . . . . .
H7A H 0.358773 0.002676 0.300289 0.049 Uiso 1 1 calc R U . . .
C8 C 0.39129(13) -0.0516(3) 0.2480(2) 0.0434(10) Uani 1 1 d . . . . .
H8A H 0.367211 -0.075218 0.209194 0.052 Uiso 1 1 calc R U . . .
C9 C 0.43242(13) -0.0642(3) 0.2514(2) 0.0450(10) Uani 1 1 d . . . . .
H9A H 0.436718 -0.097149 0.215391 0.054 Uiso 1 1 calc R U . . .
C10 C 0.52309(10) 0.2365(2) 0.57982(19) 0.0235(7) Uani 1 1 d . . . . .
C11 C 0.48753(11) 0.2393(3) 0.5962(2) 0.0331(8) Uani 1 1 d . . . . .
H11A H 0.463191 0.202132 0.570330 0.040 Uiso 1 1 calc R U . . .
C012 C 0.60237(17) 0.2163(3) 0.3396(2) 0.0493(11) Uani 1 1 d . . . . .
C12 C 0.48858(13) 0.2977(3) 0.6510(3) 0.0388(10) Uani 1 1 d . . . . .
H12A H 0.464672 0.302001 0.661976 0.047 Uiso 1 1 calc R U . . .
C13 C 0.52564(13) 0.3497(3) 0.6896(2) 0.0353(9) Uani 1 1 d . . . . .
H13A H 0.527422 0.388596 0.727719 0.042 Uiso 1 1 calc R U . . .
C14 C 0.56020(11) 0.3429(3) 0.6706(2) 0.0296(8) Uani 1 1 d . . . . .
H14A H 0.585132 0.378067 0.696778 0.036 Uiso 1 1 calc R U . . .
C15 C 0.61149(10) 0.0430(2) 0.50383(18) 0.0195(6) Uani 1 1 d . . . . .
C16 C 0.66677(10) -0.0713(2) 0.52158(19) 0.0249(7) Uani 1 1 d . . . . .
C017 C 0.68883(11) 0.2771(3) 0.7379(2) 0.0272(8) Uani 1 1 d . . . . .
C17 C 0.68774(10) 0.0239(2) 0.55898(19) 0.0246(7) Uani 1 1 d . . . . .
C18 C 0.70691(12) 0.0856(3) 0.5178(2) 0.0404(10) Uani 1 1 d . . . . .
H18A H 0.732408 0.055025 0.518411 0.061 Uiso 1 1 calc R U . . .
H18B H 0.685964 0.092918 0.468890 0.061 Uiso 1 1 calc R U . . .
H18C H 0.714402 0.147672 0.540044 0.061 Uiso 1 1 calc R U . . .
C018 C 0.72236(11) 0.3288(3) 0.6602(2) 0.0287(8) Uani 1 1 d . . . . .
C19 C 0.71974(11) 0.0145(3) 0.6374(2) 0.0391(10) Uani 1 1 d . . . . .
H19A H 0.745041 -0.019315 0.640299 0.059 Uiso 1 1 calc R U . . .
H19B H 0.727894 0.077401 0.658014 0.059 Uiso 1 1 calc R U . . .
H19C H 0.706467 -0.020325 0.663404 0.059 Uiso 1 1 calc R U . . .
C20 C 0.68621(12) -0.1143(3) 0.4729(2) 0.0380(9) Uani 1 1 d . . . . .
H20A H 0.715277 -0.135362 0.501640 0.057 Uiso 1 1 calc R U . . .
H20B H 0.668995 -0.168031 0.447081 0.057 Uiso 1 1 calc R U . . .
H20C H 0.686568 -0.066480 0.439279 0.057 Uiso 1 1 calc R U . . .
C21 C 0.66210(13) -0.1478(3) 0.5709(2) 0.0360(9) Uani 1 1 d . . . . .
H21A H 0.690201 -0.172297 0.601700 0.054 Uiso 1 1 calc R U . . .
H21B H 0.648799 -0.120158 0.599713 0.054 Uiso 1 1 calc R U . . .
H21C H 0.644351 -0.199261 0.542472 0.054 Uiso 1 1 calc R U . . .

loop_
_atom_site_aniso_label
_atom_site_aniso_U_11
_atom_site_aniso_U_22
_atom_site_aniso_U_33
_atom_site_aniso_U_23
_atom_site_aniso_U_13
_atom_site_aniso_U_12
Yb01 0.01975(8) 0.01850(9) 0.01962(10) 0.00017(5) 0.00813(6) -0.00167(5)
O1 0.0255(12) 0.0334(15) 0.0363(16) -0.0169(12) 0.0044(11) -0.0010(10)
O2 0.0215(11) 0.0209(12) 0.0248(14) -0.0052(10) 0.0024(10) 0.0018(9)
O3 0.0280(12) 0.0223(12) 0.0233(14) 0.0023(10) 0.0089(10) 0.0009(10)
O4 0.0284(12) 0.0282(14) 0.0297(15) 0.0115(11) 0.0118(11) 0.0051(10)
O5 0.0424(15) 0.0251(13) 0.0338(16) 0.0046(11) 0.0180(12) -0.0052(11)
O6 0.0341(13) 0.0202(12) 0.0341(15) -0.0018(10) 0.0149(11) -0.0027(10)
O7 0.0265(12) 0.0316(13) 0.0251(14) -0.0005(11) 0.0132(10) -0.0069(10)
O8 0.0248(11) 0.0262(12) 0.0201(13) -0.0003(10) 0.0085(10) -0.0041(9)
N1 0.0201(13) 0.0216(14) 0.0226(16) -0.0028(11) 0.0062(11) -0.0001(10)
N2 0.0164(12) 0.0203(13) 0.0184(15) -0.0010(10) 0.0053(10) 0.0011(10)
N3 0.0179(12) 0.0217(14) 0.0205(15) 0.0023(11) 0.0032(11) 0.0010(10)
N4 0.0187(12) 0.0161(13) 0.0223(16) 0.0035(11) 0.0069(11) 0.0008(10)
C6 0.0291(18) 0.045(2) 0.030(2) -0.0035(17) 0.0077(16) -0.0049(16)
N6 0.0234(13) 0.0223(15) 0.0241(16) 0.0021(11) 0.0113(12) 0.0001(10)
F1 0.0662(19) 0.086(2) 0.068(2) 0.0456(18) 0.0302(16) 0.0215(16)
F2 0.099(3) 0.162(4) 0.0244(17) -0.0095(18) 0.0072(16) -0.097(2)
F3 0.0596(16) 0.085(2) 0.0309(15) 0.0038(14) 0.0266(13) -0.0043(15)
F4 0.019(2) 0.111(7) 0.056(4) 0.006(4) 0.011(2) -0.017(3)
F4A 0.057(9) 0.086(8) 0.065(9) 0.002(6) 0.039(7) -0.032(6)
F5 0.037(6) 0.107(5) 0.060(4) -0.017(3) 0.032(4) -0.022(4)
F5A 0.051(8) 0.152(17) 0.050(7) -0.034(8) 0.009(5) -0.060(10)
F6 0.063(6) 0.063(4) 0.126(11) 0.013(5) 0.045(7) -0.027(4)
F6A 0.026(7) 0.119(10) 0.099(13) -0.048(10) 0.027(9) -0.003(6)
F7 0.057(5) 0.094(6) 0.052(4) 0.006(4) 0.014(4) 0.042(4)
F7A 0.094(12) 0.087(14) 0.039(6) 0.023(7) 0.000(7) 0.023(9)
F8 0.026(3) 0.096(6) 0.116(8) 0.056(5) 0.008(4) 0.003(4)
F8A 0.080(13) 0.058(7) 0.053(7) 0.023(6) 0.014(8) 0.054(6)
F9 0.038(3) 0.064(5) 0.034(3) 0.011(3) -0.004(3) 0.022(3)
F9A 0.041(8) 0.126(14) 0.108(13) 0.053(11) 0.031(9) 0.025(9)
F10 0.175(13) 0.055(4) 0.053(5) -0.004(4) 0.051(8) 0.048(5)
F10A 0.127(13) 0.084(7) 0.071(13) 0.017(8) 0.083(11) 0.018(8)
F11 0.076(4) 0.152(9) 0.067(7) 0.016(5) 0.051(4) 0.025(4)
F11A 0.113(11) 0.128(15) 0.031(8) -0.024(9) -0.005(7) 0.047(9)
F12 0.109(6) 0.139(10) 0.017(3) 0.004(4) 0.025(3) 0.056(6)
F12A 0.099(9) 0.075(8) 0.035(8) 0.015(6) 0.034(7) 0.051(7)
F13 0.087(4) 0.056(4) 0.055(4) -0.024(3) 0.041(4) -0.021(3)
F13A 0.168(12) 0.080(9) 0.113(11) -0.065(7) 0.077(10) -0.091(9)
F14 0.046(3) 0.140(8) 0.073(5) -0.054(5) -0.019(3) 0.023(4)
F14A 0.044(6) 0.148(15) 0.089(11) -0.062(10) 0.009(5) 0.036(7)
F15 0.140(6) 0.031(2) 0.079(4) -0.020(2) 0.056(4) -0.008(3)
F15A 0.123(10) 0.067(7) 0.040(5) -0.021(4) -0.005(6) 0.007(6)
F16 0.226(9) 0.063(4) 0.128(7) -0.009(4) 0.146(7) -0.036(5)
F16A 0.183(14) 0.032(5) 0.075(9) 0.010(4) 0.083(9) -0.010(6)
F17 0.127(7) 0.206(12) 0.143(11) 0.134(9) 0.067(6) 0.043(8)
F17A 0.132(9) 0.148(15) 0.167(16) 0.082(13) 0.111(9) 0.026(10)
F18 0.161(7) 0.087(5) 0.113(5) -0.013(4) 0.088(5) -0.082(5)
F18A 0.210(12) 0.071(8) 0.046(5) 0.002(5) 0.057(6) -0.061(9)
C00T 0.040(2) 0.0218(18) 0.043(2) -0.0055(16) 0.0184(18) -0.0041(15)
C00X 0.043(2) 0.0252(18) 0.0227(19) 0.0020(15) 0.0144(16) 0.0002(15)
C1 0.0189(14) 0.0192(16) 0.0174(17) 0.0044(12) 0.0054(12) -0.0003(12)
C01A 0.057(3) 0.027(2) 0.051(3) 0.0078(18) 0.030(2) -0.0056(18)
C01C 0.085(3) 0.028(2) 0.066(3) -0.009(2) 0.045(3) -0.027(2)
C01F 0.0247(18) 0.046(2) 0.032(2) -0.0056(17) 0.0055(16) -0.0137(15)
C01J 0.046(2) 0.039(2) 0.023(2) 0.0034(16) 0.0065(18) 0.0066(17)
C01K 0.0286(17) 0.0269(19) 0.036(2) 0.0130(16) 0.0084(16) 0.0043(14)
C01O 0.045(2) 0.038(2) 0.058(3) -0.016(2) 0.019(2) -0.0087(18)
C01R 0.0289(19) 0.064(3) 0.044(3) -0.007(2) 0.0152(18) -0.0176(19)
C01T 0.037(2) 0.057(3) 0.027(2) 0.005(2) 0.0042(17) -0.0215(19)
C01U 0.041(2) 0.069(3) 0.047(3) 0.022(2) 0.015(2) 0.023(2)
C01V 0.107(4) 0.037(3) 0.073(4) 0.009(2) 0.054(3) -0.010(3)
C2 0.0195(14) 0.0169(15) 0.0262(19) 0.0054(13) 0.0103(13) -0.0011(12)
C3 0.0177(14) 0.0244(17) 0.029(2) 0.0029(14) 0.0087(13) 0.0004(12)
C4 0.0177(14) 0.0240(17) 0.0228(18) 0.0053(13) 0.0061(13) 0.0000(12)
C5 0.0202(15) 0.0237(17) 0.0248(19) 0.0055(14) 0.0039(13) -0.0021(13)
N5 0.0226(14) 0.0391(19) 0.0290(18) 0.0015(14) 0.0050(13) -0.0028(12)
C7 0.0203(17) 0.055(3) 0.037(2) 0.0022(19) 0.0017(16) -0.0124(17)
C8 0.035(2) 0.051(3) 0.029(2) 0.0025(19) -0.0027(17) -0.0170(18)
C9 0.044(2) 0.053(3) 0.031(2) -0.0102(19) 0.0086(18) -0.0115(19)
C10 0.0224(15) 0.0199(16) 0.0264(19) 0.0044(13) 0.0085(14) 0.0004(13)
C11 0.0274(17) 0.034(2) 0.041(2) -0.0042(17) 0.0177(17) -0.0043(15)
C012 0.067(3) 0.057(3) 0.024(2) 0.0058(19) 0.018(2) 0.022(2)
C12 0.035(2) 0.045(2) 0.047(3) -0.0052(18) 0.028(2) -0.0043(16)
C13 0.042(2) 0.036(2) 0.038(2) -0.0083(17) 0.0267(18) -0.0027(16)
C14 0.0303(18) 0.0281(19) 0.034(2) -0.0054(15) 0.0171(16) -0.0049(15)
C15 0.0183(14) 0.0166(15) 0.0214(18) 0.0006(12) 0.0060(12) -0.0013(11)
C16 0.0215(15) 0.0262(17) 0.0229(19) -0.0012(13) 0.0053(13) 0.0066(13)
C017 0.0273(17) 0.0280(18) 0.0226(19) -0.0022(14) 0.0066(14) -0.0097(14)
C17 0.0162(14) 0.0276(18) 0.0257(19) -0.0010(14) 0.0046(13) 0.0055(12)
C18 0.0265(18) 0.044(2) 0.057(3) -0.006(2) 0.0242(19) -0.0038(16)
C018 0.0217(16) 0.0304(19) 0.034(2) -0.0073(16) 0.0118(15) -0.0098(14)
C19 0.0234(18) 0.040(2) 0.039(2) -0.0087(18) -0.0014(16) 0.0076(16)
C20 0.0278(18) 0.047(2) 0.037(2) -0.0115(19) 0.0105(17) 0.0098(17)
C21 0.039(2) 0.025(2) 0.038(2) 0.0049(16) 0.0102(18) 0.0067(16)

loop_
_atom_type_symbol
_atom_type_description
_atom_type_scat_dispersion_real
_atom_type_scat_dispersion_imag
_atom_type_scat_source
C C 0.0033 0.0016 'International Tables Vol C Tables 4.2.6.8 and 6.1.1.4'
H H 0.0000 0.0000 'International Tables Vol C Tables 4.2.6.8 and 6.1.1.4'
N N 0.0061 0.0033 'International Tables Vol C Tables 4.2.6.8 and 6.1.1.4'
O O 0.0106 0.0060 'International Tables Vol C Tables 4.2.6.8 and 6.1.1.4'
Yb Yb -0.3850 5.5486 'International Tables Vol C Tables 4.2.6.8 and 6.1.1.4'
F F 0.0171 0.0103 'International Tables Vol C Tables 4.2.6.8 and 6.1.1.4'

loop_
_geom_angle_atom_site_label_1
_geom_angle_atom_site_label_2
_geom_angle_atom_site_label_3
_geom_angle
O6 Yb01 O4 88.88(9)
O6 Yb01 O7 80.42(9)
O4 Yb01 O7 139.19(9)
O6 Yb01 O3 139.98(9)
O4 Yb01 O3 74.84(9)
O7 Yb01 O3 88.47(8)
O6 Yb01 O2 136.17(9)
O4 Yb01 O2 133.72(8)
O7 Yb01 O2 72.30(9)
O3 Yb01 O2 73.67(8)
O6 Yb01 O8 71.97(9)
O4 Yb01 O8 138.64(8)
O7 Yb01 O8 74.61(8)
O3 Yb01 O8 141.31(8)
O2 Yb01 O8 68.13(8)
O6 Yb01 O5 71.48(9)
O4 Yb01 O5 69.98(9)
O7 Yb01 O5 69.27(9)
O3 Yb01 O5 68.62(9)
O2 Yb01 O5 125.80(9)
O8 Yb01 O5 131.81(9)
O6 Yb01 N6 76.44(9)
O4 Yb01 N6 68.93(9)
O7 Yb01 N6 143.05(9)
O3 Yb01 N6 127.36(9)
O2 Yb01 N6 106.19(9)
O8 Yb01 N6 71.04(9)
O5 Yb01 N6 127.48(9)
O6 Yb01 N4 138.25(9)
O4 Yb01 N4 72.01(9)
O7 Yb01 N4 137.35(8)
O3 Yb01 N4 71.16(8)
O2 Yb01 N4 66.21(8)
O8 Yb01 N4 98.07(8)
O5 Yb01 N4 130.11(9)
N6 Yb01 N4 62.19(9)
N2 O2 Yb01 131.14(18)
C00X O3 Yb01 132.5(2)
C01K O4 Yb01 133.4(2)
C01A O5 Yb01 132.1(3)
C00T O6 Yb01 134.8(3)
C018 O7 Yb01 133.8(2)
C017 O8 Yb01 132.9(2)
O1 N1 C15 127.8(3)
O1 N1 C16 120.4(3)
C15 N1 C16 110.9(3)
O2 N2 C15 128.0(3)
O2 N2 C17 118.7(2)
C15 N2 C17 112.8(3)
C1 N3 C4 116.4(3)
C2 N4 C1 116.4(3)
C2 N4 Yb01 112.7(2)
C1 N4 Yb01 123.0(2)
C5 C6 C9 118.6(4)
C5 C6 H6A 120.7
C9 C6 H6A 120.7
C14 N6 C10 117.5(3)
C14 N6 Yb01 122.4(2)
C10 N6 Yb01 119.3(2)
O6 C00T C01C 127.9(4)
O6 C00T C01O 114.4(4)
C01C C00T C01O 117.6(4)
O3 C00X C01J 128.4(4)
O3 C00X C012 114.3(3)
C01J C00X C012 117.3(4)
N3 C1 N4 126.3(3)
N3 C1 C15 116.5(3)
N4 C1 C15 117.1(3)
O5 C01A C01C 127.3(4)
O5 C01A C01V 114.1(4)
C01C C01A C01V 118.7(4)
C00T C01C C01A 120.7(4)
C00T C01C H01A 119.7
C01A C01C H01A 119.7
C018 C01F C017 122.0(3)
C018 C01F H01B 119.0
C017 C01F H01B 119.0
C00X C01J C01K 121.5(4)
C00X C01J H01C 119.3
C01K C01J H01C 119.3
O4 C01K C01J 128.2(4)
O4 C01K C01U 113.8(4)
C01J C01K C01U 118.0(4)
F14A C01O F13A 114.9(10)
F14 C01O F13 112.1(7)
F14 C01O F15 109.0(6)
F13 C01O F15 101.5(5)
F14A C01O F15A 100.8(10)
F13A C01O F15A 96.9(9)
F14A C01O C00T 116.0(9)
F14 C01O C00T 111.7(5)
F13A C01O C00T 116.5(7)
F13 C01O C00T 111.7(5)
F15 C01O C00T 110.3(5)
F15A C01O C00T 108.0(6)
F5A C01R F6A 108.3(15)
F5 C01R F6 107.8(9)
F5A C01R F4A 104.5(15)
F6A C01R F4A 107.3(15)
F5 C01R F4 107.8(8)
F6 C01R F4 106.2(8)
F5A C01R C018 114.7(14)
F6A C01R C018 112.4(13)
F5 C01R C018 111.0(6)
F6 C01R C018 111.8(9)
F4A C01R C018 109.1(14)
F4 C01R C018 112.0(6)
F3 C01T F2 106.8(4)
F3 C01T F1 105.1(3)
F2 C01T F1 107.2(4)
F3 C01T C017 113.4(3)
F2 C01T C017 113.6(3)
F1 C01T C017 110.2(4)
F9A C01U F7A 122.2(17)
F7 C01U F9 110.9(8)
F7 C01U F8 106.9(8)
F9 C01U F8 101.6(7)
F9A C01U F8A 99.2(13)
F7A C01U F8A 98.1(15)
F9A C01U C01K 113.9(13)
F7 C01U C01K 115.8(7)
F7A C01U C01K 115.5(15)
F9 C01U C01K 113.3(6)
F8 C01U C01K 107.2(6)
F8A C01U C01K 102.1(8)
F17 C01V F16 111.6(8)
F17A C01V F16A 116.3(10)
F17 C01V F18 107.7(7)
F16 C01V F18 100.2(7)
F17A C01V F18A 109.9(12)
F16A C01V F18A 91.3(9)
F17A C01V C01A 116.7(10)
F17 C01V C01A 114.2(7)
F16 C01V C01A 111.5(5)
F16A C01V C01A 111.2(7)
F18 C01V C01A 110.7(5)
F18A C01V C01A 108.3(7)
N4 C2 C3 121.0(3)
N4 C2 C10 115.6(3)
C3 C2 C10 123.4(3)
C4 C3 C2 117.6(3)
C4 C3 H3A 121.2
C2 C3 H3A 121.2
N3 C4 C3 121.3(3)
N3 C4 C5 116.1(3)
C3 C4 C5 122.6(3)
N5 C5 C6 123.8(3)
N5 C5 C4 116.1(3)
C6 C5 C4 120.1(3)
C7 N5 C5 116.0(4)
N5 C7 C8 124.5(4)
N5 C7 H7A 117.7
C8 C7 H7A 117.7
C7 C8 C9 118.8(4)
C7 C8 H8A 120.6
C9 C8 H8A 120.6
C8 C9 C6 118.3(4)
C8 C9 H9A 120.9
C6 C9 H9A 120.9
N6 C10 C11 122.4(3)
N6 C10 C2 115.5(3)
C11 C10 C2 121.9(3)
C12 C11 C10 119.2(3)
C12 C11 H11A 120.4
C10 C11 H11A 120.4
F12 C012 F10 109.5(10)
F12A C012 F11A 106.6(19)
F12A C012 F10A 105.0(16)
F11A C012 F10A 105.5(16)
F12 C012 F11 107.8(9)
F10 C012 F11 105.8(9)
F12 C012 C00X 115.6(8)
F10 C012 C00X 108.9(9)
F12A C012 C00X 114.6(16)
F11A C012 C00X 113.1(18)
F10A C012 C00X 111.4(13)
F11 C012 C00X 108.8(9)
C11 C12 C13 118.9(4)
C11 C12 H12A 120.5
C13 C12 H12A 120.5
C12 C13 C14 118.7(4)
C12 C13 H13A 120.6
C14 C13 H13A 120.6
N6 C14 C13 123.2(3)
N6 C14 H14A 118.4
C13 C14 H14A 118.4
N2 C15 N1 108.4(3)
N2 C15 C1 125.0(3)
N1 C15 C1 126.2(3)
N1 C16 C21 104.9(3)
N1 C16 C20 109.3(3)
C21 C16 C20 110.6(3)
N1 C16 C17 100.8(2)
C21 C16 C17 115.2(3)
C20 C16 C17 115.0(3)
O8 C017 C01F 127.9(4)
O8 C017 C01T 114.4(3)
C01F C017 C01T 117.8(3)
N2 C17 C19 109.0(3)
N2 C17 C18 105.7(3)
C19 C17 C18 110.4(3)
N2 C17 C16 100.3(2)
C19 C17 C16 115.3(3)
C18 C17 C16 115.0(3)
C17 C18 H18A 109.5
C17 C18 H18B 109.5
H18A C18 H18B 109.5
C17 C18 H18C 109.5
H18A C18 H18C 109.5
H18B C18 H18C 109.5
O7 C018 C01F 128.7(3)
O7 C018 C01R 112.4(3)
C01F C018 C01R 118.8(3)
C17 C19 H19A 109.5
C17 C19 H19B 109.5
H19A C19 H19B 109.5
C17 C19 H19C 109.5
H19A C19 H19C 109.5
H19B C19 H19C 109.5
C16 C20 H20A 109.5
C16 C20 H20B 109.5
H20A C20 H20B 109.5
C16 C20 H20C 109.5
H20A C20 H20C 109.5
H20B C20 H20C 109.5
C16 C21 H21A 109.5
C16 C21 H21B 109.5
H21A C21 H21B 109.5
C16 C21 H21C 109.5
H21A C21 H21C 109.5
H21B C21 H21C 109.5

loop_
_geom_bond_atom_site_label_1
_geom_bond_atom_site_label_2
_geom_bond_distance
Yb01 O6 2.292(2)
Yb01 O4 2.306(2)
Yb01 O7 2.306(2)
Yb01 O3 2.328(3)
Yb01 O2 2.341(2)
Yb01 O8 2.349(3)
Yb01 O5 2.407(3)
Yb01 N6 2.536(3)
Yb01 N4 2.630(3)
O1 N1 1.265(4)
O2 N2 1.284(3)
O3 C00X 1.247(4)
O4 C01K 1.248(5)
O5 C01A 1.233(5)
O6 C00T 1.245(4)
O7 C018 1.255(4)
O8 C017 1.242(4)
N1 C15 1.362(4)
N1 C16 1.513(4)
N2 C15 1.337(4)
N2 C17 1.505(4)
N3 C1 1.328(4)
N3 C4 1.348(4)
N4 C2 1.340(4)
N4 C1 1.341(4)
C6 C5 1.382(5)
C6 C9 1.382(5)
C6 H6A 0.9300
N6 C14 1.331(5)
N6 C10 1.355(4)
F1 C01T 1.336(6)
F2 C01T 1.323(5)
F3 C01T 1.321(5)
F4 C01R 1.344(10)
F4A C01R 1.34(2)
F5 C01R 1.306(12)
F5A C01R 1.30(2)
F6 C01R 1.309(13)
F6A C01R 1.30(2)
F7 C01U 1.238(12)
F7A C01U 1.25(2)
F8 C01U 1.409(10)
F8A C01U 1.516(19)
F9 C01U 1.357(12)
F9A C01U 1.21(2)
F10 C012 1.320(13)
F10A C012 1.33(2)
F11 C012 1.333(13)
F11A C012 1.32(2)
F12 C012 1.296(13)
F12A C012 1.32(2)
F13 C01O 1.332(8)
F13A C01O 1.315(10)
F14 C01O 1.222(7)
F14A C01O 1.178(13)
F15 C01O 1.361(6)
F15A C01O 1.464(12)
F16 C01V 1.311(9)
F16A C01V 1.364(12)
F17 C01V 1.195(9)
F17A C01V 1.118(13)
F18 C01V 1.375(8)
F18A C01V 1.439(14)
C00T C01C 1.366(6)
C00T C01O 1.537(6)
C00X C01J 1.381(5)
C00X C012 1.536(6)
C1 C15 1.462(4)
C01A C01C 1.397(6)
C01A C01V 1.544(6)
C01C H01A 0.9300
C01F C018 1.364(6)
C01F C017 1.401(5)
C01F H01B 0.9300
C01J C01K 1.397(6)
C01J H01C 0.9300
C01K C01U 1.534(5)
C01R C018 1.544(5)
C01T C017 1.528(6)
C2 C3 1.393(5)
C2 C10 1.481(5)
C3 C4 1.381(5)
C3 H3A 0.9300
C4 C5 1.484(5)
C5 N5 1.340(4)
N5 C7 1.335(5)
C7 C8 1.368(6)
C7 H7A 0.9300
C8 C9 1.380(6)
C8 H8A 0.9300
C9 H9A 0.9300
C10 C11 1.382(5)
C11 C12 1.374(6)
C11 H11A 0.9300
C12 C13 1.379(6)
C12 H12A 0.9300
C13 C14 1.386(5)
C13 H13A 0.9300
C14 H14A 0.9300
C16 C21 1.520(5)
C16 C20 1.529(5)
C16 C17 1.546(5)
C17 C19 1.522(5)
C17 C18 1.527(5)
C18 H18A 0.9600
C18 H18B 0.9600
C18 H18C 0.9600
C19 H19A 0.9600
C19 H19B 0.9600
C19 H19C 0.9600
C20 H20A 0.9600
C20 H20B 0.9600
C20 H20C 0.9600
C21 H21A 0.9600
C21 H21B 0.9600
C21 H21C 0.9600
